data_4301224
loop_
_publ_author_name
'Julie L. Boyer'
'Thomas R. Cundari'
'Nathan J. DeYonker'
'Thomas B. Rauchfuss'
'Scott R. Wilson'

_publ_contact_author
; 

Scott R. Wilson 

University of Illinois 

School of Chemical Sciences, Box 59-1 

505 South Mathews Avenue 

Urbana, Illinois  61801 

USA 

;
_publ_contact_author_email srwilson@uiuc.edu
_publ_contact_author_fax '1  217 244 8068'
_publ_contact_author_phone '1  217 244 1708'
_publ_section_title
;
Redox Activation of Alkene Ligands in Platinum Complexes with Non-innocent
Ligands
;
_journal_name_full 'Inorganic Chemistry'
_journal_page_first 638
_journal_page_last 645
_journal_paper_doi 10.1021/ic8017248
_journal_volume 48
_journal_year 2009
_chemical_formula_moiety 'C30 H39 F3 N O2 Pt'
_chemical_formula_sum 'C30 H39 F3 N O2 Pt'
_chemical_formula_weight 697.71
_chemical_name_systematic
; 

? 

;
_space_group_IT_number 14
_symmetry_cell_setting monoclinic
_symmetry_space_group_name_Hall '-P 2ybc'
_symmetry_space_group_name_H-M 'P 1 21/c 1'
_atom_sites_solution_hydrogens geom
_atom_sites_solution_primary direct
_atom_sites_solution_secondary difmap
_audit_creation_method SHELXL-97
_audit_update_record
; 

text and data added, jlb 

;
_cell_angle_alpha 90.00
_cell_angle_beta 93.006(3)
_cell_angle_gamma 90.00
_cell_formula_units_Z 8
_cell_length_a 11.6855(6)
_cell_length_b 20.0618(10)
_cell_length_c 24.0812(13)
_cell_measurement_reflns_used 3785
_cell_measurement_temperature 193(2)
_cell_measurement_theta_max 22.15
_cell_measurement_theta_min 2.20
_cell_volume 5637.6(5)
_computing_cell_refinement 'SAINT V7.23A (Bruker, 2005)'
_computing_data_collection 'APEX2 V2.0-1 (Bruker, 2004)'
_computing_data_reduction
; 

SAINT V7.23A, XPREP V2005/2, SADABS V2007/4, TWINABS V2007/5 

(Bruker, 2005 & 2007) 

;
_computing_molecular_graphics 'SHELXTL V6.12 (Bruker, 2005)'
_computing_publication_material 'XCIF V6.12 (Bruker, 2005)'
_computing_structure_refinement 'SHELXTL V6.12 (Bruker, 2005)'
_computing_structure_solution 'SHELXTL V6.12 (Bruker, 2005)'
_diffrn_ambient_temperature 193(2)
_diffrn_measured_fraction_theta_full 0.986
_diffrn_measured_fraction_theta_max 0.986
_diffrn_measurement_device 'Bruker Kappa/ApexII CCD'
_diffrn_measurement_method 'profile data from \f and \w scans'
_diffrn_radiation_monochromator graphite
_diffrn_radiation_source 'fine-focus sealed tube'
_diffrn_radiation_type MoK\a
_diffrn_radiation_wavelength 0.71073
_diffrn_radiation_wavelength_id ga30yas
_diffrn_reflns_av_R_equivalents 0.1297
_diffrn_reflns_av_sigmaI/netI 0.1530
_diffrn_reflns_limit_h_max 14
_diffrn_reflns_limit_h_min -12
_diffrn_reflns_limit_k_max 24
_diffrn_reflns_limit_k_min -24
_diffrn_reflns_limit_l_max 29
_diffrn_reflns_limit_l_min -28
_diffrn_reflns_number 46169
_diffrn_reflns_theta_full 25.69
_diffrn_reflns_theta_max 25.69
_diffrn_reflns_theta_min 1.69
_exptl_absorpt_coefficient_mu 5.025
_exptl_absorpt_correction_T_max 0.9046
_exptl_absorpt_correction_T_min 0.2834
_exptl_absorpt_correction_type integration
_exptl_absorpt_process_details 'SHELXTL/XPREP V2005/2 (Bruker, 2005)'
_exptl_crystal_colour orange
_exptl_crystal_density_diffrn 1.644
_exptl_crystal_density_method 'not measured'
_exptl_crystal_description platy
_exptl_crystal_F_000 2776
_exptl_crystal_id ga30yas
_exptl_crystal_preparation
; 

The data crystal was mounted using oil (Parantone-N, Exxon) to a 

0.3 mm cryo-loop (Hampton Research) with the (-1 0 0) scattering 

planes roughly normal to the spindle axis. 

;
_exptl_crystal_size_max 0.31
_exptl_crystal_size_mid 0.12
_exptl_crystal_size_min 0.02
_refine_diff_density_max 1.665
_refine_diff_density_min -1.814
_refine_diff_density_rms 0.204
_refine_ls_extinction_method none
_refine_ls_goodness_of_fit_ref 0.998
_refine_ls_hydrogen_treatment noref
_refine_ls_matrix_type full
_refine_ls_number_parameters 681
_refine_ls_number_reflns 10577
_refine_ls_number_restraints 0
_refine_ls_restrained_S_all 0.998
_refine_ls_R_factor_all 0.1547
_refine_ls_R_factor_gt 0.0541
_refine_ls_shift/su_max 0.001
_refine_ls_shift/su_mean 0.000
_refine_ls_structure_factor_coef Fsqd
_refine_ls_weighting_details 'calc w=1/[\s^2^(Fo^2^)+(0.0385P)^2^+25.7251P] where P=(Fo^2^+2Fc^2^)/3'
_refine_ls_weighting_scheme calc
_refine_ls_wR_factor_gt 0.0950
_refine_ls_wR_factor_ref 0.1314
_reflns_number_gt 5493
_reflns_number_total 10577
_reflns_threshold_expression >2sigma(I)
_cod_data_source_file ic8017248_si_002_2.cif
_cod_data_source_block ga30yas
_cod_depositor_comments
;
The following automatic conversions were performed:
'_symmetry_cell_setting' value 'Monoclinic' changed to 'monoclinic'
according to '/home/saulius/struct/CIF-dictionaries/cif_core.dic'
dictionary named 'cif_core.dic' version 2.4.1 from 2010-06-29.

Automatic conversion script
Id: cif_fix_enum 1527 2010-12-29 10:47:43Z saulius 
;
_cod_original_sg_symbol_Hall '-P 2ybc '
_cod_original_sg_symbol_H-M 'P 21/c  '
_cod_database_code 4301224

loop_
_symmetry_equiv_pos_as_xyz
'x, y, z'
'-x, y+1/2, -z+1/2'
'-x, -y, -z'
'x, -y-1/2, z-1/2'

loop_
_atom_site_label
_atom_site_type_symbol
_atom_site_fract_x
_atom_site_fract_y
_atom_site_fract_z
_atom_site_U_iso_or_equiv
_atom_site_adp_type
_atom_site_occupancy
_atom_site_symmetry_multiplicity
_atom_site_calc_flag
_atom_site_refinement_flags
_atom_site_disorder_assembly
_atom_site_disorder_group
C1 C 0.4542(9) 0.6259(6) 0.3738(4) 0.027(3) Uani 1 1 d . . .
C2 C 0.3647(9) 0.5768(5) 0.3644(4) 0.025(3) Uani 1 1 d . . .
C3 C 0.3888(9) 0.5085(5) 0.3740(4) 0.027(3) Uani 1 1 d . . .
H3 H 0.3296 0.4764 0.3678 0.032 Uiso 1 1 calc R . .
C4 C 0.4951(10) 0.4881(6) 0.3919(4) 0.036(3) Uani 1 1 d . . .
C5 C 0.5847(9) 0.5370(6) 0.3978(4) 0.030(3) Uani 1 1 d . . .
H5 H 0.6598 0.5221 0.4086 0.036 Uiso 1 1 calc R . .
C6 C 0.5683(9) 0.6036(6) 0.3887(4) 0.028(3) Uani 1 1 d . . .
C7 C 0.5218(10) 0.4151(6) 0.4068(4) 0.031(3) Uani 1 1 d . . .
C8 C 0.4175(10) 0.3705(6) 0.4015(5) 0.041(3) Uani 1 1 d . . .
H8A H 0.3546 0.3910 0.4208 0.061 Uiso 1 1 calc R . .
H8B H 0.4359 0.3270 0.4183 0.061 Uiso 1 1 calc R . .
H8C H 0.3944 0.3645 0.3622 0.061 Uiso 1 1 calc R . .
C9 C 0.6181(11) 0.3896(6) 0.3695(5) 0.046(3) Uani 1 1 d . . .
H9A H 0.6390 0.3439 0.3801 0.070 Uiso 1 1 calc R . .
H9B H 0.6856 0.4185 0.3747 0.070 Uiso 1 1 calc R . .
H9C H 0.5904 0.3905 0.3304 0.070 Uiso 1 1 calc R . .
C10 C 0.5671(12) 0.4134(6) 0.4680(5) 0.052(4) Uani 1 1 d . . .
H10A H 0.5058 0.4266 0.4920 0.078 Uiso 1 1 calc R . .
H10B H 0.6316 0.4443 0.4732 0.078 Uiso 1 1 calc R . .
H10C H 0.5926 0.3681 0.4776 0.078 Uiso 1 1 calc R . .
C11 C 0.6649(9) 0.6533(6) 0.3946(5) 0.033(3) Uani 1 1 d . . .
C12 C 0.6722(10) 0.6950(6) 0.3409(5) 0.043(3) Uani 1 1 d . . .
H12A H 0.6770 0.6651 0.3090 0.064 Uiso 1 1 calc R . .
H12B H 0.7405 0.7234 0.3439 0.064 Uiso 1 1 calc R . .
H12C H 0.6036 0.7230 0.3358 0.064 Uiso 1 1 calc R . .
C13 C 0.6460(11) 0.7003(6) 0.4445(5) 0.044(3) Uani 1 1 d . . .
H13A H 0.5742 0.7250 0.4377 0.066 Uiso 1 1 calc R . .
H13B H 0.7100 0.7318 0.4487 0.066 Uiso 1 1 calc R . .
H13C H 0.6418 0.6738 0.4785 0.066 Uiso 1 1 calc R . .
C14 C 0.7835(9) 0.6182(6) 0.4044(5) 0.048(4) Uani 1 1 d . . .
H14A H 0.7802 0.5870 0.4356 0.073 Uiso 1 1 calc R . .
H14B H 0.8428 0.6517 0.4130 0.073 Uiso 1 1 calc R . .
H14C H 0.8019 0.5937 0.3708 0.073 Uiso 1 1 calc R . .
C15 C 0.1659(9) 0.5588(5) 0.3369(5) 0.029(3) Uani 1 1 d . . .
C16 C 0.0924(10) 0.5397(6) 0.3778(5) 0.035(3) Uani 1 1 d . . .
C17 C -0.0034(11) 0.4993(6) 0.3636(6) 0.043(3) Uani 1 1 d . . .
H17 H -0.0522 0.4852 0.3917 0.052 Uiso 1 1 calc R . .
C18 C -0.0260(11) 0.4807(6) 0.3106(6) 0.047(4) Uani 1 1 d . . .
H18 H -0.0930 0.4555 0.3013 0.056 Uiso 1 1 calc R . .
C19 C 0.0463(11) 0.4976(6) 0.2692(6) 0.049(4) Uani 1 1 d . . .
H19 H 0.0311 0.4823 0.2323 0.059 Uiso 1 1 calc R . .
C20 C 0.1412(10) 0.5370(5) 0.2823(5) 0.034(3) Uani 1 1 d . . .
H20 H 0.1903 0.5495 0.2538 0.041 Uiso 1 1 calc R . .
C21 C 0.1147(14) 0.5562(7) 0.4382(6) 0.051(4) Uani 1 1 d . . .
C22 C 0.0747(10) 0.7148(6) 0.3322(5) 0.036(3) Uani 1 1 d . . .
H22 H 0.0380 0.6700 0.3349 0.044 Uiso 1 1 calc R . .
C23 C 0.0552(12) 0.7391(7) 0.2734(5) 0.048(4) Uani 1 1 d . . .
H23 H 0.0979 0.7104 0.2476 0.057 Uiso 1 1 calc R . .
C24 C 0.0851(12) 0.8118(7) 0.2650(6) 0.063(4) Uani 1 1 d . . .
H24A H 0.0431 0.8393 0.2913 0.076 Uiso 1 1 calc R . .
H24B H 0.0591 0.8252 0.2268 0.076 Uiso 1 1 calc R . .
C25 C 0.2128(11) 0.8262(6) 0.2735(5) 0.038(3) Uani 1 1 d . . .
H25A H 0.2514 0.8058 0.2420 0.045 Uiso 1 1 calc R . .
H25B H 0.2232 0.8750 0.2705 0.045 Uiso 1 1 calc R . .
C26 C 0.2751(11) 0.8038(5) 0.3259(5) 0.037(3) Uani 1 1 d . . .
H26 H 0.3581 0.8162 0.3267 0.044 Uiso 1 1 calc R . .
C27 C 0.2339(10) 0.8009(5) 0.3798(5) 0.033(3) Uani 1 1 d . . .
H27 H 0.2927 0.8124 0.4099 0.039 Uiso 1 1 calc R . .
C28 C 0.1112(12) 0.8135(6) 0.3954(5) 0.049(4) Uani 1 1 d . . .
H28A H 0.0844 0.8563 0.3788 0.058 Uiso 1 1 calc R . .
H28B H 0.1096 0.8177 0.4363 0.058 Uiso 1 1 calc R . .
C29 C 0.0290(11) 0.7580(7) 0.3757(5) 0.051(4) Uani 1 1 d . . .
H29A H 0.0112 0.7301 0.4080 0.061 Uiso 1 1 calc R . .
H29B H -0.0436 0.7784 0.3609 0.061 Uiso 1 1 calc R . .
C30 C -0.1058(11) 0.6717(7) 0.2417(6) 0.054(4) Uani 1 1 d . . .
H30A H -0.0512 0.6532 0.2163 0.081 Uiso 1 1 calc R . .
H30B H -0.1816 0.6750 0.2226 0.081 Uiso 1 1 calc R . .
H30C H -0.1100 0.6424 0.2741 0.081 Uiso 1 1 calc R . .
C31 C 0.9535(10) 0.0666(6) 0.3906(4) 0.027(3) Uani 1 1 d . . .
C32 C 0.8628(9) 0.1155(5) 0.3804(4) 0.022(3) Uani 1 1 d . . .
C33 C 0.8887(9) 0.1837(6) 0.3876(4) 0.026(3) Uani 1 1 d . . .
H33 H 0.8297 0.2158 0.3807 0.031 Uiso 1 1 calc R . .
C34 C 0.9970(9) 0.2051(6) 0.4042(4) 0.029(3) Uani 1 1 d . . .
C35 C 1.0833(10) 0.1558(6) 0.4128(4) 0.037(3) Uani 1 1 d . . .
H35 H 1.1583 0.1710 0.4235 0.044 Uiso 1 1 calc R . .
C36 C 1.0682(9) 0.0882(6) 0.4072(4) 0.028(3) Uani 1 1 d . . .
C37 C 1.0265(10) 0.2777(5) 0.4153(5) 0.036(3) Uani 1 1 d . . .
C38 C 0.9241(11) 0.3227(6) 0.4071(5) 0.050(4) Uani 1 1 d . . .
H38A H 0.8929 0.3190 0.3686 0.075 Uiso 1 1 calc R . .
H38B H 0.9472 0.3689 0.4147 0.075 Uiso 1 1 calc R . .
H38C H 0.8654 0.3095 0.4325 0.075 Uiso 1 1 calc R . .
C39 C 1.1199(12) 0.3008(6) 0.3772(5) 0.054(4) Uani 1 1 d . . .
H39A H 1.1852 0.2702 0.3807 0.081 Uiso 1 1 calc R . .
H39B H 1.1451 0.3458 0.3880 0.081 Uiso 1 1 calc R . .
H39C H 1.0891 0.3013 0.3386 0.081 Uiso 1 1 calc R . .
C40 C 1.0688(12) 0.2843(6) 0.4771(5) 0.057(4) Uani 1 1 d . . .
H40A H 1.0068 0.2720 0.5010 0.085 Uiso 1 1 calc R . .
H40B H 1.0919 0.3305 0.4848 0.085 Uiso 1 1 calc R . .
H40C H 1.1344 0.2547 0.4847 0.085 Uiso 1 1 calc R . .
C41 C 1.1633(10) 0.0381(6) 0.4156(5) 0.038(3) Uani 1 1 d . . .
C42 C 1.1766(10) -0.0023(6) 0.3617(5) 0.051(4) Uani 1 1 d . . .
H42A H 1.1020 -0.0204 0.3488 0.076 Uiso 1 1 calc R . .
H42B H 1.2306 -0.0390 0.3690 0.076 Uiso 1 1 calc R . .
H42C H 1.2056 0.0269 0.3329 0.076 Uiso 1 1 calc R . .
C43 C 1.1396(10) -0.0108(6) 0.4633(5) 0.053(4) Uani 1 1 d . . .
H43A H 1.1405 0.0137 0.4986 0.080 Uiso 1 1 calc R . .
H43B H 1.1990 -0.0453 0.4655 0.080 Uiso 1 1 calc R . .
H43C H 1.0644 -0.0316 0.4562 0.080 Uiso 1 1 calc R . .
C44 C 1.2807(10) 0.0715(7) 0.4298(6) 0.062(4) Uani 1 1 d . . .
H44A H 1.3027 0.0984 0.3981 0.093 Uiso 1 1 calc R . .
H44B H 1.3387 0.0370 0.4377 0.093 Uiso 1 1 calc R . .
H44C H 1.2749 0.1001 0.4624 0.093 Uiso 1 1 calc R . .
C45 C 0.6649(9) 0.1350(5) 0.3532(4) 0.026(3) Uani 1 1 d . . .
C46 C 0.5874(10) 0.1561(5) 0.3906(5) 0.029(3) Uani 1 1 d . . .
C47 C 0.4949(10) 0.1939(6) 0.3730(5) 0.038(3) Uani 1 1 d . . .
H47 H 0.4415 0.2071 0.3993 0.045 Uiso 1 1 calc R . .
C48 C 0.4766(11) 0.2134(6) 0.3182(5) 0.042(3) Uani 1 1 d . . .
H48 H 0.4111 0.2389 0.3066 0.050 Uiso 1 1 calc R . .
C49 C 0.5570(11) 0.1946(6) 0.2805(5) 0.037(3) Uani 1 1 d . . .
H49 H 0.5493 0.2091 0.2429 0.044 Uiso 1 1 calc R . .
C50 C 0.6475(10) 0.1550(5) 0.2981(5) 0.035(3) Uani 1 1 d . . .
H50 H 0.7000 0.1407 0.2718 0.043 Uiso 1 1 calc R . .
C51 C 0.6030(11) 0.1380(7) 0.4509(5) 0.040(3) Uani 1 1 d . . .
C52 C 0.5738(10) -0.0198(6) 0.3463(5) 0.039(3) Uani 1 1 d . . .
H52 H 0.5365 0.0246 0.3513 0.047 Uiso 1 1 calc R . .
C53 C 0.5527(11) -0.0419(7) 0.2865(5) 0.044(3) Uani 1 1 d . . .
H53 H 0.5914 -0.0097 0.2619 0.052 Uiso 1 1 calc R . .
C54 C 0.5918(11) -0.1124(7) 0.2724(5) 0.053(4) Uani 1 1 d . . .
H54A H 0.5513 -0.1443 0.2958 0.064 Uiso 1 1 calc R . .
H54B H 0.5677 -0.1218 0.2332 0.064 Uiso 1 1 calc R . .
C55 C 0.7189(11) -0.1253(6) 0.2802(5) 0.042(3) Uani 1 1 d . . .
H55A H 0.7571 -0.1000 0.2511 0.051 Uiso 1 1 calc R . .
H55B H 0.7318 -0.1732 0.2729 0.051 Uiso 1 1 calc R . .
C56 C 0.7793(10) -0.1086(5) 0.3355(4) 0.030(3) Uani 1 1 d . . .
H56 H 0.8627 -0.1201 0.3365 0.036 Uiso 1 1 calc R . .
C57 C 0.7337(11) -0.1112(5) 0.3890(5) 0.040(3) Uani 1 1 d . . .
H57 H 0.7910 -0.1245 0.4192 0.048 Uiso 1 1 calc R . .
C58 C 0.6115(11) -0.1269(6) 0.4017(5) 0.044(3) Uani 1 1 d . . .
H58A H 0.6084 -0.1382 0.4416 0.053 Uiso 1 1 calc R . .
H58B H 0.5855 -0.1664 0.3799 0.053 Uiso 1 1 calc R . .
C59 C 0.5293(11) -0.0684(6) 0.3881(5) 0.047(4) Uani 1 1 d . . .
H59A H 0.4550 -0.0864 0.3733 0.056 Uiso 1 1 calc R . .
H59B H 0.5155 -0.0441 0.4228 0.056 Uiso 1 1 calc R . .
C60 C 0.3941(11) 0.0238(7) 0.2559(5) 0.056(4) Uani 1 1 d . . .
H60A H 0.4008 0.0533 0.2883 0.085 Uiso 1 1 calc R . .
H60B H 0.3141 0.0222 0.2416 0.085 Uiso 1 1 calc R . .
H60C H 0.4422 0.0407 0.2269 0.085 Uiso 1 1 calc R . .
F1 F 0.1598(9) 0.6155(4) 0.4484(3) 0.092(3) Uani 1 1 d . . .
F2 F 0.0188(7) 0.5556(4) 0.4665(3) 0.073(3) Uani 1 1 d . . .
F3 F 0.1835(7) 0.5131(5) 0.4645(3) 0.081(3) Uani 1 1 d . . .
F4 F 0.5938(7) 0.0734(4) 0.4610(3) 0.067(2) Uani 1 1 d . . .
F5 F 0.7057(7) 0.1554(4) 0.4730(3) 0.063(2) Uani 1 1 d . . .
F6 F 0.5277(7) 0.1680(4) 0.4823(3) 0.073(3) Uani 1 1 d . . .
N1 N 0.2596(8) 0.6021(4) 0.3478(4) 0.030(2) Uani 1 1 d . . .
N2 N 0.7584(7) 0.0895(4) 0.3669(3) 0.027(2) Uani 1 1 d . . .
O1 O 0.4282(6) 0.6877(4) 0.3682(3) 0.035(2) Uani 1 1 d . . .
O2 O -0.0692(8) 0.7353(5) 0.2592(4) 0.061(3) Uani 1 1 d . . .
O3 O 0.9263(6) 0.0043(4) 0.3843(3) 0.0324(19) Uani 1 1 d . . .
O4 O 0.4306(7) -0.0413(4) 0.2716(4) 0.053(3) Uani 1 1 d . . .
Pt1 Pt 0.25194(4) 0.70288(2) 0.347248(19) 0.03262(15) Uani 1 1 d . . .
Pt2 Pt 0.75012(4) -0.01011(2) 0.362967(19) 0.03184(15) Uani 1 1 d . . .

loop_
_atom_site_aniso_label
_atom_site_aniso_U_11
_atom_site_aniso_U_22
_atom_site_aniso_U_33
_atom_site_aniso_U_23
_atom_site_aniso_U_13
_atom_site_aniso_U_12
C1 0.023(7) 0.029(7) 0.029(7) -0.009(5) 0.003(5) -0.004(6)
C2 0.024(7) 0.029(7) 0.023(6) 0.001(5) 0.005(5) -0.002(6)
C3 0.024(7) 0.022(6) 0.033(7) -0.001(5) -0.005(5) 0.003(5)
C4 0.039(8) 0.041(8) 0.028(7) -0.010(6) 0.000(5) 0.011(7)
C5 0.015(7) 0.037(8) 0.037(7) -0.008(6) -0.008(5) 0.003(6)
C6 0.024(7) 0.039(8) 0.022(6) -0.001(5) -0.003(5) -0.004(6)
C7 0.031(8) 0.035(8) 0.026(7) 0.005(5) -0.007(5) 0.001(6)
C8 0.044(9) 0.026(7) 0.052(8) 0.007(6) -0.003(6) -0.008(6)
C9 0.039(9) 0.040(8) 0.059(9) -0.003(7) -0.006(7) 0.015(7)
C10 0.067(10) 0.035(8) 0.051(9) 0.007(7) -0.014(7) -0.007(7)
C11 0.020(7) 0.037(7) 0.040(8) 0.002(6) -0.009(5) -0.009(6)
C12 0.037(8) 0.051(9) 0.041(8) 0.007(6) 0.004(6) -0.022(7)
C13 0.048(9) 0.035(8) 0.047(8) -0.002(6) -0.015(6) -0.002(7)
C14 0.014(7) 0.045(8) 0.084(10) 0.010(7) -0.018(6) 0.001(6)
C15 0.012(6) 0.030(7) 0.044(8) 0.009(6) 0.000(5) 0.005(5)
C16 0.025(7) 0.025(7) 0.053(9) 0.006(6) -0.008(6) 0.002(6)
C17 0.033(8) 0.035(8) 0.061(9) 0.001(7) -0.004(6) 0.000(6)
C18 0.019(8) 0.038(8) 0.082(11) -0.009(8) -0.008(7) -0.001(6)
C19 0.039(9) 0.049(9) 0.058(9) -0.006(7) -0.017(7) -0.005(7)
C20 0.033(8) 0.031(7) 0.038(8) -0.001(6) -0.009(6) -0.011(6)
C21 0.064(11) 0.043(9) 0.046(10) 0.007(7) 0.000(8) -0.011(8)
C22 0.044(8) 0.028(7) 0.038(8) -0.001(6) 0.003(6) -0.007(6)
C23 0.051(10) 0.046(9) 0.047(9) -0.007(7) -0.001(7) -0.006(7)
C24 0.061(11) 0.067(11) 0.060(10) 0.026(8) -0.006(8) -0.020(9)
C25 0.049(9) 0.025(7) 0.039(8) 0.000(6) -0.001(6) 0.007(6)
C26 0.042(8) 0.020(7) 0.047(8) -0.010(6) -0.002(6) -0.003(6)
C27 0.030(7) 0.030(7) 0.036(7) -0.003(6) -0.013(5) -0.003(6)
C28 0.065(11) 0.043(9) 0.039(8) -0.007(6) 0.009(7) -0.018(8)
C29 0.038(9) 0.069(11) 0.046(9) -0.007(7) 0.000(7) 0.004(8)
C30 0.037(9) 0.056(10) 0.068(10) 0.005(8) -0.014(7) -0.012(7)
C31 0.028(7) 0.027(7) 0.023(7) 0.003(5) -0.008(5) 0.003(6)
C32 0.019(6) 0.029(7) 0.018(6) -0.002(5) 0.001(5) -0.003(5)
C33 0.020(7) 0.036(7) 0.023(6) 0.001(5) 0.000(5) 0.004(6)
C34 0.012(6) 0.044(8) 0.030(7) -0.002(6) -0.005(5) 0.003(6)
C35 0.021(7) 0.053(9) 0.035(7) 0.003(6) -0.012(5) 0.003(6)
C36 0.023(7) 0.032(7) 0.027(7) -0.005(5) -0.010(5) -0.003(6)
C37 0.034(8) 0.019(7) 0.052(8) 0.000(6) -0.012(6) -0.006(6)
C38 0.055(10) 0.033(8) 0.062(9) -0.002(7) 0.001(7) 0.001(7)
C39 0.059(10) 0.039(8) 0.063(9) 0.006(7) 0.001(7) -0.007(8)
C40 0.076(11) 0.046(9) 0.045(9) -0.018(7) -0.023(7) -0.009(8)
C41 0.028(8) 0.035(8) 0.049(8) -0.001(6) -0.012(6) 0.005(6)
C42 0.024(8) 0.046(9) 0.083(10) 0.011(8) 0.013(7) 0.026(7)
C43 0.030(8) 0.061(10) 0.066(9) 0.003(8) -0.018(6) 0.014(7)
C44 0.025(8) 0.054(10) 0.106(12) 0.002(8) -0.009(8) 0.009(7)
C45 0.018(7) 0.032(7) 0.028(7) -0.004(5) -0.008(5) 0.000(5)
C46 0.026(7) 0.028(7) 0.032(7) -0.003(5) 0.000(5) 0.005(6)
C47 0.027(7) 0.039(8) 0.048(8) -0.010(6) 0.007(6) -0.005(6)
C48 0.033(8) 0.046(9) 0.045(9) -0.003(7) -0.016(6) 0.007(7)
C49 0.045(9) 0.041(8) 0.023(7) 0.001(6) -0.007(6) 0.000(7)
C50 0.042(8) 0.029(7) 0.034(8) 0.001(6) -0.006(6) 0.001(6)
C51 0.029(8) 0.051(9) 0.039(8) 0.004(7) -0.001(6) 0.007(7)
C52 0.041(8) 0.032(8) 0.046(8) 0.006(6) 0.011(6) 0.001(6)
C53 0.034(8) 0.051(9) 0.045(9) 0.004(7) 0.002(6) 0.003(7)
C54 0.043(9) 0.080(12) 0.038(8) -0.007(7) 0.009(6) -0.007(8)
C55 0.045(9) 0.046(8) 0.035(8) -0.002(6) -0.001(6) 0.006(7)
C56 0.025(7) 0.032(7) 0.033(7) 0.009(6) 0.002(5) 0.010(6)
C57 0.056(10) 0.024(7) 0.038(8) -0.002(6) -0.020(6) 0.004(6)
C58 0.049(9) 0.042(8) 0.042(8) 0.006(6) 0.011(7) 0.000(7)
C59 0.042(9) 0.053(9) 0.047(9) -0.007(7) 0.014(7) -0.008(7)
C60 0.032(9) 0.086(12) 0.051(9) 0.008(8) -0.007(6) 0.000(8)
F1 0.162(10) 0.074(6) 0.041(5) -0.013(4) 0.010(5) -0.055(7)
F2 0.054(6) 0.111(7) 0.056(5) 0.007(5) 0.011(4) 0.009(5)
F3 0.075(7) 0.114(8) 0.052(5) 0.005(5) -0.021(4) 0.034(6)
F4 0.102(7) 0.052(5) 0.046(5) 0.019(4) -0.005(4) -0.009(5)
F5 0.057(6) 0.106(7) 0.026(4) 0.000(4) -0.006(4) -0.022(5)
F6 0.073(6) 0.096(7) 0.053(5) -0.004(5) 0.027(4) 0.021(5)
N1 0.018(5) 0.034(6) 0.036(6) -0.002(4) -0.015(4) -0.009(5)
N2 0.014(5) 0.031(6) 0.033(6) 0.005(4) -0.010(4) -0.004(4)
O1 0.029(5) 0.022(5) 0.051(5) -0.007(4) -0.008(4) -0.004(4)
O2 0.036(6) 0.065(7) 0.078(7) 0.000(5) -0.019(5) 0.006(5)
O3 0.024(5) 0.039(5) 0.033(5) 0.004(4) -0.002(3) 0.003(4)
O4 0.034(6) 0.054(6) 0.068(7) 0.007(5) -0.029(5) -0.003(5)
Pt1 0.0296(3) 0.0287(3) 0.0381(3) 0.0021(2) -0.0126(2) -0.0004(2)
Pt2 0.0254(3) 0.0313(3) 0.0378(3) 0.0004(2) -0.00810(19) -0.0004(2)

loop_
_atom_type_symbol
_atom_type_description
_atom_type_scat_dispersion_real
_atom_type_scat_dispersion_imag
_atom_type_scat_source
C C 0.0033 0.0016 'International Tables Vol C Tables 4.2.6.8 and 6.1.1.4'
H H 0.0000 0.0000 'International Tables Vol C Tables 4.2.6.8 and 6.1.1.4'
N N 0.0061 0.0033 'International Tables Vol C Tables 4.2.6.8 and 6.1.1.4'
O O 0.0106 0.0060 'International Tables Vol C Tables 4.2.6.8 and 6.1.1.4'
F F 0.0171 0.0103 'International Tables Vol C Tables 4.2.6.8 and 6.1.1.4'
Pt Pt -1.7033 8.3905 'International Tables Vol C Tables 4.2.6.8 and 6.1.1.4'

loop_
_exptl_crystal_face_index_h
_exptl_crystal_face_index_k
_exptl_crystal_face_index_l
_exptl_crystal_face_perp_dist
0.00 0.00 1.00 0.1200
0.00 0.00 -1.00 0.1200
-1.00 0.00 1.00 0.0400
1.00 0.00 -1.00 0.0600
0.00 1.00 0.00 0.0100
0.00 -1.00 0.00 0.0100

loop_
_geom_angle_atom_site_label_1
_geom_angle_atom_site_label_2
_geom_angle_atom_site_label_3
_geom_angle
_geom_angle_site_symmetry_1
_geom_angle_site_symmetry_3
_geom_angle_publ_flag
O1 C1 C6 122.7(10) . . ?
O1 C1 C2 118.5(10) . . ?
C6 C1 C2 118.9(10) . . ?
N1 C2 C3 125.0(10) . . ?
N1 C2 C1 115.1(10) . . ?
C3 C2 C1 119.8(10) . . ?
C4 C3 C2 120.9(11) . . ?
C4 C3 H3 119.5 . . ?
C2 C3 H3 119.5 . . ?
C3 C4 C5 118.5(11) . . ?
C3 C4 C7 122.2(11) . . ?
C5 C4 C7 119.4(10) . . ?
C6 C5 C4 123.8(11) . . ?
C6 C5 H5 118.1 . . ?
C4 C5 H5 118.1 . . ?
C5 C6 C1 117.8(10) . . ?
C5 C6 C11 122.3(10) . . ?
C1 C6 C11 119.9(10) . . ?
C8 C7 C4 113.1(10) . . ?
C8 C7 C10 107.6(9) . . ?
C4 C7 C10 107.4(9) . . ?
C8 C7 C9 111.1(10) . . ?
C4 C7 C9 108.8(9) . . ?
C10 C7 C9 108.7(10) . . ?
C7 C8 H8A 109.5 . . ?
C7 C8 H8B 109.5 . . ?
H8A C8 H8B 109.5 . . ?
C7 C8 H8C 109.5 . . ?
H8A C8 H8C 109.5 . . ?
H8B C8 H8C 109.5 . . ?
C7 C9 H9A 109.5 . . ?
C7 C9 H9B 109.5 . . ?
H9A C9 H9B 109.5 . . ?
C7 C9 H9C 109.5 . . ?
H9A C9 H9C 109.5 . . ?
H9B C9 H9C 109.5 . . ?
C7 C10 H10A 109.5 . . ?
C7 C10 H10B 109.5 . . ?
H10A C10 H10B 109.5 . . ?
C7 C10 H10C 109.5 . . ?
H10A C10 H10C 109.5 . . ?
H10B C10 H10C 109.5 . . ?
C6 C11 C12 110.6(9) . . ?
C6 C11 C13 109.8(9) . . ?
C12 C11 C13 109.6(10) . . ?
C6 C11 C14 111.7(10) . . ?
C12 C11 C14 106.5(10) . . ?
C13 C11 C14 108.6(9) . . ?
C11 C12 H12A 109.5 . . ?
C11 C12 H12B 109.5 . . ?
H12A C12 H12B 109.5 . . ?
C11 C12 H12C 109.5 . . ?
H12A C12 H12C 109.5 . . ?
H12B C12 H12C 109.5 . . ?
C11 C13 H13A 109.5 . . ?
C11 C13 H13B 109.5 . . ?
H13A C13 H13B 109.5 . . ?
C11 C13 H13C 109.5 . . ?
H13A C13 H13C 109.5 . . ?
H13B C13 H13C 109.5 . . ?
C11 C14 H14A 109.5 . . ?
C11 C14 H14B 109.5 . . ?
H14A C14 H14B 109.5 . . ?
C11 C14 H14C 109.5 . . ?
H14A C14 H14C 109.5 . . ?
H14B C14 H14C 109.5 . . ?
C16 C15 C20 118.3(11) . . ?
C16 C15 N1 122.6(11) . . ?
C20 C15 N1 119.0(10) . . ?
C15 C16 C17 119.9(12) . . ?
C15 C16 C21 122.8(11) . . ?
C17 C16 C21 117.1(12) . . ?
C18 C17 C16 120.2(12) . . ?
C18 C17 H17 119.9 . . ?
C16 C17 H17 119.9 . . ?
C17 C18 C19 121.3(13) . . ?
C17 C18 H18 119.3 . . ?
C19 C18 H18 119.3 . . ?
C18 C19 C20 119.3(12) . . ?
C18 C19 H19 120.3 . . ?
C20 C19 H19 120.3 . . ?
C19 C20 C15 120.9(12) . . ?
C19 C20 H20 119.5 . . ?
C15 C20 H20 119.5 . . ?
F1 C21 F3 105.9(13) . . ?
F1 C21 F2 104.5(12) . . ?
F3 C21 F2 104.8(11) . . ?
F1 C21 C16 115.2(11) . . ?
F3 C21 C16 112.9(12) . . ?
F2 C21 C16 112.5(12) . . ?
C29 C22 C23 115.7(11) . . ?
C29 C22 Pt1 109.6(8) . . ?
C23 C22 Pt1 107.4(8) . . ?
C29 C22 H22 108.0 . . ?
C23 C22 H22 108.0 . . ?
Pt1 C22 H22 108.0 . . ?
O2 C23 C22 107.5(10) . . ?
O2 C23 C24 104.4(11) . . ?
C22 C23 C24 114.4(11) . . ?
O2 C23 H23 110.1 . . ?
C22 C23 H23 110.1 . . ?
C24 C23 H23 110.1 . . ?
C23 C24 C25 113.3(12) . . ?
C23 C24 H24A 108.9 . . ?
C25 C24 H24A 108.9 . . ?
C23 C24 H24B 108.9 . . ?
C25 C24 H24B 108.9 . . ?
H24A C24 H24B 107.7 . . ?
C26 C25 C24 119.2(10) . . ?
C26 C25 H25A 107.5 . . ?
C24 C25 H25A 107.5 . . ?
C26 C25 H25B 107.5 . . ?
C24 C25 H25B 107.5 . . ?
H25A C25 H25B 107.0 . . ?
C27 C26 C25 128.0(11) . . ?
C27 C26 Pt1 71.4(7) . . ?
C25 C26 Pt1 115.6(8) . . ?
C27 C26 H26 111.8 . . ?
C25 C26 H26 111.8 . . ?
Pt1 C26 H26 111.8 . . ?
C26 C27 C28 126.3(10) . . ?
C26 C27 Pt1 69.8(6) . . ?
C28 C27 Pt1 110.9(8) . . ?
C26 C27 H27 113.8 . . ?
C28 C27 H27 113.8 . . ?
Pt1 C27 H27 113.8 . . ?
C27 C28 C29 112.7(10) . . ?
C27 C28 H28A 109.1 . . ?
C29 C28 H28A 109.1 . . ?
C27 C28 H28B 109.1 . . ?
C29 C28 H28B 109.1 . . ?
H28A C28 H28B 107.8 . . ?
C22 C29 C28 113.7(11) . . ?
C22 C29 H29A 108.8 . . ?
C28 C29 H29A 108.8 . . ?
C22 C29 H29B 108.8 . . ?
C28 C29 H29B 108.8 . . ?
H29A C29 H29B 107.7 . . ?
O2 C30 H30A 109.5 . . ?
O2 C30 H30B 109.5 . . ?
H30A C30 H30B 109.5 . . ?
O2 C30 H30C 109.5 . . ?
H30A C30 H30C 109.5 . . ?
H30B C30 H30C 109.5 . . ?
O3 C31 C36 122.7(10) . . ?
O3 C31 C32 117.3(10) . . ?
C36 C31 C32 120.0(10) . . ?
N2 C32 C33 126.1(10) . . ?
N2 C32 C31 114.8(10) . . ?
C33 C32 C31 119.0(10) . . ?
C34 C33 C32 121.7(10) . . ?
C34 C33 H33 119.1 . . ?
C32 C33 H33 119.1 . . ?
C33 C34 C35 117.5(11) . . ?
C33 C34 C37 123.2(10) . . ?
C35 C34 C37 119.3(10) . . ?
C36 C35 C34 125.9(11) . . ?
C36 C35 H35 117.1 . . ?
C34 C35 H35 117.1 . . ?
C35 C36 C31 115.9(10) . . ?
C35 C36 C41 123.8(10) . . ?
C31 C36 C41 120.3(10) . . ?
C38 C37 C34 112.4(10) . . ?
C38 C37 C39 109.0(10) . . ?
C34 C37 C39 110.3(10) . . ?
C38 C37 C40 106.7(10) . . ?
C34 C37 C40 108.1(9) . . ?
C39 C37 C40 110.4(10) . . ?
C37 C38 H38A 109.5 . . ?
C37 C38 H38B 109.5 . . ?
H38A C38 H38B 109.5 . . ?
C37 C38 H38C 109.5 . . ?
H38A C38 H38C 109.5 . . ?
H38B C38 H38C 109.5 . . ?
C37 C39 H39A 109.5 . . ?
C37 C39 H39B 109.5 . . ?
H39A C39 H39B 109.5 . . ?
C37 C39 H39C 109.5 . . ?
H39A C39 H39C 109.5 . . ?
H39B C39 H39C 109.5 . . ?
C37 C40 H40A 109.5 . . ?
C37 C40 H40B 109.5 . . ?
H40A C40 H40B 109.5 . . ?
C37 C40 H40C 109.5 . . ?
H40A C40 H40C 109.5 . . ?
H40B C40 H40C 109.5 . . ?
C36 C41 C42 110.1(9) . . ?
C36 C41 C43 111.3(10) . . ?
C42 C41 C43 108.8(10) . . ?
C36 C41 C44 112.3(10) . . ?
C42 C41 C44 106.6(10) . . ?
C43 C41 C44 107.5(10) . . ?
C41 C42 H42A 109.5 . . ?
C41 C42 H42B 109.5 . . ?
H42A C42 H42B 109.5 . . ?
C41 C42 H42C 109.5 . . ?
H42A C42 H42C 109.5 . . ?
H42B C42 H42C 109.5 . . ?
C41 C43 H43A 109.5 . . ?
C41 C43 H43B 109.5 . . ?
H43A C43 H43B 109.5 . . ?
C41 C43 H43C 109.5 . . ?
H43A C43 H43C 109.5 . . ?
H43B C43 H43C 109.5 . . ?
C41 C44 H44A 109.5 . . ?
C41 C44 H44B 109.5 . . ?
H44A C44 H44B 109.5 . . ?
C41 C44 H44C 109.5 . . ?
H44A C44 H44C 109.5 . . ?
H44B C44 H44C 109.5 . . ?
C46 C45 C50 117.9(10) . . ?
C46 C45 N2 123.9(10) . . ?
C50 C45 N2 118.0(10) . . ?
C47 C46 C45 120.2(11) . . ?
C47 C46 C51 119.2(11) . . ?
C45 C46 C51 120.7(10) . . ?
C46 C47 C48 122.2(11) . . ?
C46 C47 H47 118.9 . . ?
C48 C47 H47 118.9 . . ?
C47 C48 C49 118.0(11) . . ?
C47 C48 H48 121.0 . . ?
C49 C48 H48 121.0 . . ?
C50 C49 C48 119.4(11) . . ?
C50 C49 H49 120.3 . . ?
C48 C49 H49 120.3 . . ?
C49 C50 C45 122.2(11) . . ?
C49 C50 H50 118.9 . . ?
C45 C50 H50 118.9 . . ?
F4 C51 F6 106.0(11) . . ?
F4 C51 F5 105.1(10) . . ?
F6 C51 F5 105.3(11) . . ?
F4 C51 C46 114.1(10) . . ?
F6 C51 C46 113.0(10) . . ?
F5 C51 C46 112.6(10) . . ?
C59 C52 C53 113.5(10) . . ?
C59 C52 Pt2 107.5(8) . . ?
C53 C52 Pt2 108.7(8) . . ?
C59 C52 H52 109.0 . . ?
C53 C52 H52 109.0 . . ?
Pt2 C52 H52 109.0 . . ?
O4 C53 C52 109.9(10) . . ?
O4 C53 C54 104.7(10) . . ?
C52 C53 C54 116.5(11) . . ?
O4 C53 H53 108.5 . . ?
C52 C53 H53 108.5 . . ?
C54 C53 H53 108.5 . . ?
C55 C54 C53 115.7(11) . . ?
C55 C54 H54A 108.3 . . ?
C53 C54 H54A 108.3 . . ?
C55 C54 H54B 108.3 . . ?
C53 C54 H54B 108.3 . . ?
H54A C54 H54B 107.4 . . ?
C54 C55 C56 118.9(10) . . ?
C54 C55 H55A 107.6 . . ?
C56 C55 H55A 107.6 . . ?
C54 C55 H55B 107.6 . . ?
C56 C55 H55B 107.6 . . ?
H55A C55 H55B 107.0 . . ?
C57 C56 C55 127.6(11) . . ?
C57 C56 Pt2 71.1(6) . . ?
C55 C56 Pt2 113.9(7) . . ?
C57 C56 H56 112.4 . . ?
C55 C56 H56 112.4 . . ?
Pt2 C56 H56 112.4 . . ?
C56 C57 C58 126.6(11) . . ?
C56 C57 Pt2 69.8(6) . . ?
C58 C57 Pt2 111.0(8) . . ?
C56 C57 H57 113.6 . . ?
C58 C57 H57 113.6 . . ?
Pt2 C57 H57 113.6 . . ?
C57 C58 C59 112.5(10) . . ?
C57 C58 H58A 109.1 . . ?
C59 C58 H58A 109.1 . . ?
C57 C58 H58B 109.1 . . ?
C59 C58 H58B 109.1 . . ?
H58A C58 H58B 107.8 . . ?
C52 C59 C58 113.7(10) . . ?
C52 C59 H59A 108.8 . . ?
C58 C59 H59A 108.8 . . ?
C52 C59 H59B 108.8 . . ?
C58 C59 H59B 108.8 . . ?
H59A C59 H59B 107.7 . . ?
O4 C60 H60A 109.5 . . ?
O4 C60 H60B 109.5 . . ?
H60A C60 H60B 109.5 . . ?
O4 C60 H60C 109.5 . . ?
H60A C60 H60C 109.5 . . ?
H60B C60 H60C 109.5 . . ?
C2 N1 C15 120.0(9) . . ?
C2 N1 Pt1 114.3(7) . . ?
C15 N1 Pt1 125.5(7) . . ?
C32 N2 C45 118.2(9) . . ?
C32 N2 Pt2 115.9(7) . . ?
C45 N2 Pt2 125.7(7) . . ?
C1 O1 Pt1 112.7(7) . . ?
C30 O2 C23 113.3(10) . . ?
C31 O3 Pt2 112.9(7) . . ?
C60 O4 C53 110.6(9) . . ?
N1 Pt1 C22 99.1(4) . . ?
N1 Pt1 C26 162.6(4) . . ?
C22 Pt1 C26 89.2(5) . . ?
N1 Pt1 O1 79.2(3) . . ?
C22 Pt1 O1 175.7(4) . . ?
C26 Pt1 O1 93.4(4) . . ?
N1 Pt1 C27 157.6(4) . . ?
C22 Pt1 C27 80.9(4) . . ?
C26 Pt1 C27 38.8(4) . . ?
O1 Pt1 C27 99.1(4) . . ?
N2 Pt2 C52 98.4(4) . . ?
N2 Pt2 O3 79.0(3) . . ?
C52 Pt2 O3 176.1(4) . . ?
N2 Pt2 C56 159.7(4) . . ?
C52 Pt2 C56 91.5(5) . . ?
O3 Pt2 C56 91.8(4) . . ?
N2 Pt2 C57 159.9(4) . . ?
C52 Pt2 C57 82.3(5) . . ?
O3 Pt2 C57 99.2(4) . . ?
C56 Pt2 C57 39.1(4) . . ?

loop_
_geom_bond_atom_site_label_1
_geom_bond_atom_site_label_2
_geom_bond_distance
_geom_bond_site_symmetry_2
_geom_bond_publ_flag
C1 O1 1.283(12) . ?
C1 C6 1.433(15) . ?
C1 C2 1.445(14) . ?
C2 N1 1.370(13) . ?
C2 C3 1.416(14) . ?
C3 C4 1.357(15) . ?
C3 H3 0.9500 . ?
C4 C5 1.435(15) . ?
C4 C7 1.536(16) . ?
C5 C6 1.366(15) . ?
C5 H5 0.9500 . ?
C6 C11 1.509(15) . ?
C7 C8 1.512(15) . ?
C7 C10 1.539(15) . ?
C7 C9 1.562(15) . ?
C8 H8A 0.9800 . ?
C8 H8B 0.9800 . ?
C8 H8C 0.9800 . ?
C9 H9A 0.9800 . ?
C9 H9B 0.9800 . ?
C9 H9C 0.9800 . ?
C10 H10A 0.9800 . ?
C10 H10B 0.9800 . ?
C10 H10C 0.9800 . ?
C11 C12 1.547(15) . ?
C11 C13 1.550(15) . ?
C11 C14 1.562(15) . ?
C12 H12A 0.9800 . ?
C12 H12B 0.9800 . ?
C12 H12C 0.9800 . ?
C13 H13A 0.9800 . ?
C13 H13B 0.9800 . ?
C13 H13C 0.9800 . ?
C14 H14A 0.9800 . ?
C14 H14B 0.9800 . ?
C14 H14C 0.9800 . ?
C15 C16 1.393(15) . ?
C15 C20 1.402(15) . ?
C15 N1 1.411(13) . ?
C16 C17 1.409(16) . ?
C16 C21 1.502(17) . ?
C17 C18 1.345(16) . ?
C17 H17 0.9500 . ?
C18 C19 1.380(17) . ?
C18 H18 0.9500 . ?
C19 C20 1.385(16) . ?
C19 H19 0.9500 . ?
C20 H20 0.9500 . ?
C21 F1 1.318(14) . ?
C21 F3 1.320(15) . ?
C21 F2 1.341(15) . ?
C22 C29 1.479(15) . ?
C22 C23 1.503(16) . ?
C22 Pt1 2.098(12) . ?
C22 H22 1.0000 . ?
C23 O2 1.478(15) . ?
C23 C24 1.517(17) . ?
C23 H23 1.0000 . ?
C24 C25 1.523(17) . ?
C24 H24A 0.9900 . ?
C24 H24B 0.9900 . ?
C25 C26 1.493(15) . ?
C25 H25A 0.9900 . ?
C25 H25B 0.9900 . ?
C26 C27 1.410(15) . ?
C26 Pt1 2.110(11) . ?
C26 H26 1.0000 . ?
C27 C28 1.523(16) . ?
C27 Pt1 2.131(11) . ?
C27 H27 1.0000 . ?
C28 C29 1.530(16) . ?
C28 H28A 0.9900 . ?
C28 H28B 0.9900 . ?
C29 H29A 0.9900 . ?
C29 H29B 0.9900 . ?
C30 O2 1.404(14) . ?
C30 H30A 0.9800 . ?
C30 H30B 0.9800 . ?
C30 H30C 0.9800 . ?
C31 O3 1.297(12) . ?
C31 C36 1.445(14) . ?
C31 C32 1.456(14) . ?
C32 N2 1.351(12) . ?
C32 C33 1.410(14) . ?
C33 C34 1.376(14) . ?
C33 H33 0.9500 . ?
C34 C35 1.420(15) . ?
C34 C37 1.518(15) . ?
C35 C36 1.374(15) . ?
C35 H35 0.9500 . ?
C36 C41 1.504(15) . ?
C37 C38 1.504(16) . ?
C37 C39 1.534(16) . ?
C37 C40 1.549(15) . ?
C38 H38A 0.9800 . ?
C38 H38B 0.9800 . ?
C38 H38C 0.9800 . ?
C39 H39A 0.9800 . ?
C39 H39B 0.9800 . ?
C39 H39C 0.9800 . ?
C40 H40A 0.9800 . ?
C40 H40B 0.9800 . ?
C40 H40C 0.9800 . ?
C41 C42 1.545(16) . ?
C41 C43 1.546(16) . ?
C41 C44 1.548(16) . ?
C42 H42A 0.9800 . ?
C42 H42B 0.9800 . ?
C42 H42C 0.9800 . ?
C43 H43A 0.9800 . ?
C43 H43B 0.9800 . ?
C43 H43C 0.9800 . ?
C44 H44A 0.9800 . ?
C44 H44B 0.9800 . ?
C44 H44C 0.9800 . ?
C45 C46 1.377(14) . ?
C45 C50 1.390(14) . ?
C45 N2 1.448(13) . ?
C46 C47 1.370(15) . ?
C46 C51 1.498(15) . ?
C47 C48 1.384(15) . ?
C47 H47 0.9500 . ?
C48 C49 1.392(16) . ?
C48 H48 0.9500 . ?
C49 C50 1.373(15) . ?
C49 H49 0.9500 . ?
C50 H50 0.9500 . ?
C51 F4 1.324(14) . ?
C51 F6 1.332(13) . ?
C51 F5 1.334(13) . ?
C52 C59 1.513(15) . ?
C52 C53 1.515(16) . ?
C52 Pt2 2.088(12) . ?
C52 H52 1.0000 . ?
C53 O4 1.453(14) . ?
C53 C54 1.528(17) . ?
C53 H53 1.0000 . ?
C54 C55 1.509(16) . ?
C54 H54A 0.9900 . ?
C54 H54B 0.9900 . ?
C55 C56 1.512(15) . ?
C55 H55A 0.9900 . ?
C55 H55B 0.9900 . ?
C56 C57 1.421(15) . ?
C56 Pt2 2.118(11) . ?
C56 H56 1.0000 . ?
C57 C58 1.509(16) . ?
C57 Pt2 2.134(11) . ?
C57 H57 1.0000 . ?
C58 C59 1.541(16) . ?
C58 H58A 0.9900 . ?
C58 H58B 0.9900 . ?
C59 H59A 0.9900 . ?
C59 H59B 0.9900 . ?
C60 O4 1.419(15) . ?
C60 H60A 0.9800 . ?
C60 H60B 0.9800 . ?
C60 H60C 0.9800 . ?
N1 Pt1 2.024(9) . ?
N2 Pt2 2.003(9) . ?
O1 Pt1 2.117(7) . ?
O3 Pt2 2.115(7) . ?
